data_4074197
loop_
_publ_author_name
'Arunachalampillai, Athimoolam'
'Crewdson, Patrick'
'Korobkov, Ilia'
'Gambarotta, Sandro'

_publ_section_title
;
 Ring Opening and C&#x2212;O and C&#x2212;N Bond Cleavage by Transient
 Reduced Thorium Species
;
_journal_issue 16
_journal_name_full Organometallics
_journal_page_first 3856
_journal_paper_doi 10.1021/om060454q
_journal_volume 25
_journal_year 2006
_chemical_formula_sum 'C47.5 H51.5 N3 O3 Th'
_chemical_formula_weight 944.46
_chemical_name_systematic
; 
 ? 
;
_space_group_IT_number 15
_symmetry_cell_setting monoclinic
_symmetry_space_group_name_Hall '-C 2yc'
_symmetry_space_group_name_H-M 'C 1 2/c 1'
_atom_sites_solution_hydrogens geom
_atom_sites_solution_primary direct
_atom_sites_solution_secondary difmap
_audit_creation_method SHELXL-97
_cell_angle_alpha 90.00
_cell_angle_beta 94.75(4)
_cell_angle_gamma 90.00
_cell_formula_units_Z 8
_cell_length_a 22.762(16)
_cell_length_b 15.890(9)
_cell_length_c 23.217(12)
_cell_measurement_reflns_used 146
_cell_measurement_temperature 209(2)
_cell_measurement_theta_max 26.38
_cell_measurement_theta_min 1.56
_cell_volume 8368(9)
_computing_cell_refinement 'SMART, Bruker (2000)'
_computing_data_collection 'SMART, Bruker (2000)'
_computing_data_reduction 'XPREP, Bruker (2000)'
_computing_molecular_graphics 'SHELXTL, Bruker (2000)'
_computing_publication_material 'SHELXTL, Bruker (2000)'
_computing_structure_refinement 'SHELXL-97 (Sheldrick, 1997)'
_computing_structure_solution 'SHELXS-97 (Sheldrick, 1990)'
_diffrn_ambient_temperature 209(2)
_diffrn_measured_fraction_theta_full 0.995
_diffrn_measured_fraction_theta_max 0.995
_diffrn_measurement_device_type 'CCD area detector'
_diffrn_measurement_method 'phi and omega scans'
_diffrn_radiation_monochromator graphite
_diffrn_radiation_source 'fine-focus sealed tube'
_diffrn_radiation_type MoK\a
_diffrn_radiation_wavelength 0.71073
_diffrn_reflns_av_R_equivalents 0.0881
_diffrn_reflns_av_sigmaI/netI 0.0886
_diffrn_reflns_limit_h_max 28
_diffrn_reflns_limit_h_min -28
_diffrn_reflns_limit_k_max 19
_diffrn_reflns_limit_k_min -19
_diffrn_reflns_limit_l_max 28
_diffrn_reflns_limit_l_min -28
_diffrn_reflns_number 33130
_diffrn_reflns_theta_full 26.38
_diffrn_reflns_theta_max 26.38
_diffrn_reflns_theta_min 1.56
_diffrn_standards_decay_% <1
_exptl_absorpt_coefficient_mu 3.607
_exptl_absorpt_correction_T_max 0.6137
_exptl_absorpt_correction_T_min 0.5323
_exptl_absorpt_correction_type multi-scan
_exptl_absorpt_process_details 'SADABS, Bruker (2000)'
_exptl_crystal_colour colorless
_exptl_crystal_density_diffrn 1.499
_exptl_crystal_density_method 'not measured'
_exptl_crystal_description block
_exptl_crystal_F_000 3772
_exptl_crystal_size_max 0.20
_exptl_crystal_size_mid 0.15
_exptl_crystal_size_min 0.15
_refine_diff_density_max 2.031
_refine_diff_density_min -2.613
_refine_diff_density_rms 0.149
_refine_ls_extinction_method none
_refine_ls_goodness_of_fit_ref 1.036
_refine_ls_hydrogen_treatment constr
_refine_ls_matrix_type full
_refine_ls_number_parameters 454
_refine_ls_number_reflns 8525
_refine_ls_number_restraints 0
_refine_ls_restrained_S_all 1.036
_refine_ls_R_factor_all 0.1081
_refine_ls_R_factor_gt 0.0649
_refine_ls_shift/su_max 0.028
_refine_ls_shift/su_mean 0.001
_refine_ls_structure_factor_coef Fsqd
_refine_ls_weighting_details 'calc w=1/[\s^2^(Fo^2^)+(0.0658P)^2^+14.6603P] where P=(Fo^2^+2Fc^2^)/3'
_refine_ls_weighting_scheme calc
_refine_ls_wR_factor_gt 0.1245
_refine_ls_wR_factor_ref 0.1375
_reflns_number_gt 5917
_reflns_number_total 8525
_reflns_threshold_expression >2sigma(I)
_cod_data_source_file om060454qrom20060523_021809.cif
_cod_data_source_block complex_5_sg2292sqz
_cod_depositor_comments
;
The following automatic conversions were performed:

'_symmetry_cell_setting' value 'Monoclinic' changed to 'monoclinic'
according to /home/saulius/struct/CIF-dictionaries/cif_core.dic
dictionary named 'cif_core.dic' version 2.4.1 from 2010-06-29.

Automatic conversion script
Id: cif_fix_values 1715 2011-07-08 13:25:40Z adriana 
;
_cod_original_sg_symbol_H-M C2/c
_cod_original_formula_sum 'C47.50 H51.50 N3 O3 Th'
_cod_database_code 4074197

loop_
_symmetry_equiv_pos_as_xyz
'x, y, z'
'-x, y, -z+1/2'
'x+1/2, y+1/2, z'
'-x+1/2, y+1/2, -z+1/2'
'-x, -y, -z'
'x, -y, z-1/2'
'-x+1/2, -y+1/2, -z'
'x+1/2, -y+1/2, z-1/2'

loop_
_atom_site_label
_atom_site_type_symbol
_atom_site_fract_x
_atom_site_fract_y
_atom_site_fract_z
_atom_site_U_iso_or_equiv
_atom_site_adp_type
_atom_site_occupancy
_atom_site_symmetry_multiplicity
_atom_site_calc_flag
_atom_site_refinement_flags
Th1 Th 0.932588(14) 0.611505(18) 0.186874(13) 0.03283(11) Uani 1 1 d .
N1 N 0.9673(3) 0.6561(4) 0.0921(3) 0.0388(17) Uani 1 1 d .
N2 N 0.8652(3) 0.7511(4) 0.1239(2) 0.0315(16) Uani 1 1 d .
N3 N 0.8325(4) 0.5722(5) 0.1411(3) 0.048(2) Uani 1 1 d .
O1 O 0.8774(3) 0.5193(4) 0.2628(3) 0.0599(19) Uani 1 1 d .
O2 O 0.9614(3) 0.6347(3) 0.2874(2) 0.0367(14) Uani 1 1 d .
O3 O 0.9572(3) 0.4870(3) 0.1697(3) 0.0506(16) Uani 1 1 d .
C1 C 0.9858(4) 0.5950(6) 0.0557(4) 0.049(3) Uani 1 1 d .
H1 H 0.9822 0.5367 0.0615 0.059 Uiso 1 1 calc R
C2 C 1.0103(5) 0.6320(7) 0.0092(4) 0.064(3) Uani 1 1 d .
H2 H 1.0276 0.6039 -0.0207 0.077 Uiso 1 1 calc R
C3 C 1.0043(5) 0.7193(7) 0.0152(4) 0.065(3) Uani 1 1 d .
H3 H 1.0156 0.7610 -0.0104 0.078 Uiso 1 1 calc R
C4 C 0.9778(4) 0.7323(6) 0.0673(4) 0.039(2) Uani 1 1 d .
C5 C 0.9623(4) 0.8129(5) 0.0986(3) 0.035(2) Uani 1 1 d .
C6 C 0.9194(3) 0.7865(4) 0.1414(3) 0.0266(17) Uani 1 1 d .
C7 C 0.9212(4) 0.7959(5) 0.2008(3) 0.0281(18) Uani 1 1 d .
H7 H 0.9526 0.8185 0.2248 0.034 Uiso 1 1 calc R
C8 C 0.8670(4) 0.7650(5) 0.2189(3) 0.0336(19) Uani 1 1 d .
H8 H 0.8564 0.7632 0.2571 0.040 Uiso 1 1 calc R
C9 C 0.8328(4) 0.7382(5) 0.1709(3) 0.0301(18) Uani 1 1 d .
C10 C 0.7723(4) 0.6964(6) 0.1665(3) 0.037(2) Uani 1 1 d .
C11 C 0.7783(4) 0.6135(6) 0.1342(4) 0.049(2) Uani 1 1 d .
C12 C 0.7408(5) 0.5695(8) 0.0968(5) 0.068(3) Uani 1 1 d .
H12 H 0.7016 0.5840 0.0849 0.082 Uiso 1 1 calc R
C13 C 0.7710(5) 0.4985(7) 0.0791(5) 0.072(3) Uani 1 1 d .
H13 H 0.7559 0.4573 0.0528 0.086 Uiso 1 1 calc R
C14 C 0.8262(5) 0.5000(6) 0.1067(5) 0.060(3) Uani 1 1 d .
H14 H 0.8554 0.4589 0.1032 0.072 Uiso 1 1 calc R
C15 C 0.8444(4) 0.7324(6) 0.0617(3) 0.043(2) Uani 1 1 d .
H15A H 0.8501 0.7817 0.0382 0.064 Uiso 1 1 calc R
H15B H 0.8029 0.7177 0.0591 0.064 Uiso 1 1 calc R
H15C H 0.8669 0.6857 0.0479 0.064 Uiso 1 1 calc R
C16 C 0.8884(5) 0.9332(6) 0.0780(4) 0.055(3) Uani 1 1 d .
H16 H 0.8753 0.9224 0.1147 0.066 Uiso 1 1 calc R
C17 C 0.8620(5) 0.9984(7) 0.0448(5) 0.075(3) Uani 1 1 d .
H17 H 0.8311 1.0296 0.0588 0.090 Uiso 1 1 calc R
C18 C 0.8809(5) 1.0165(7) -0.0074(5) 0.060(3) Uani 1 1 d .
H18 H 0.8633 1.0602 -0.0299 0.072 Uiso 1 1 calc R
C19 C 0.9242(5) 0.9721(7) -0.0264(5) 0.066(3) Uani 1 1 d .
H19 H 0.9373 0.9855 -0.0626 0.079 Uiso 1 1 calc R
C20 C 0.9516(5) 0.9055(6) 0.0053(4) 0.051(3) Uani 1 1 d .
H20 H 0.9825 0.8753 -0.0095 0.061 Uiso 1 1 calc R
C21 C 0.9325(4) 0.8845(5) 0.0592(3) 0.0369(19) Uani 1 1 d .
C22 C 1.0136(4) 0.9274(5) 0.1650(3) 0.040(2) Uani 1 1 d .
H22 H 0.9760 0.9479 0.1716 0.048 Uiso 1 1 calc R
C23 C 1.0620(5) 0.9677(6) 0.1897(4) 0.056(3) Uani 1 1 d .
H23 H 1.0571 1.0146 0.2135 0.068 Uiso 1 1 calc R
C24 C 1.1175(5) 0.9414(8) 0.1807(4) 0.065(3) Uani 1 1 d .
H24 H 1.1507 0.9701 0.1976 0.079 Uiso 1 1 calc R
C25 C 1.1240(5) 0.8722(7) 0.1464(4) 0.062(3) Uani 1 1 d .
H25 H 1.1620 0.8535 0.1398 0.075 Uiso 1 1 calc R
C26 C 1.0751(4) 0.8295(7) 0.1213(4) 0.051(2) Uani 1 1 d .
H26 H 1.0805 0.7819 0.0983 0.061 Uiso 1 1 calc R
C27 C 1.0180(4) 0.8564(5) 0.1299(3) 0.035(2) Uani 1 1 d .
C28 C 0.7431(4) 0.7511(7) 0.2632(4) 0.053(3) Uani 1 1 d .
H28 H 0.7474 0.8057 0.2486 0.063 Uiso 1 1 calc R
C29 C 0.7254(4) 0.7417(9) 0.3199(5) 0.070(3) Uani 1 1 d .
H29 H 0.7189 0.7887 0.3431 0.084 Uiso 1 1 calc R
C30 C 0.7182(6) 0.6596(11) 0.3397(5) 0.089(4) Uani 1 1 d .
H30 H 0.7065 0.6510 0.3772 0.107 Uiso 1 1 calc R
C31 C 0.7277(6) 0.5922(9) 0.3059(5) 0.088(4) Uani 1 1 d .
H31 H 0.7216 0.5376 0.3198 0.106 Uiso 1 1 calc R
C32 C 0.7464(5) 0.6033(8) 0.2502(5) 0.070(3) Uani 1 1 d .
H32 H 0.7539 0.5563 0.2274 0.084 Uiso 1 1 calc R
C33 C 0.7540(4) 0.6839(6) 0.2289(4) 0.045(2) Uani 1 1 d .
C34 C 0.6661(5) 0.7283(8) 0.1304(5) 0.068(3) Uani 1 1 d .
H34 H 0.6558 0.6772 0.1474 0.082 Uiso 1 1 calc R
C35 C 0.6227(5) 0.7765(11) 0.1015(6) 0.085(4) Uani 1 1 d .
H35 H 0.5836 0.7570 0.0978 0.102 Uiso 1 1 calc R
C36 C 0.6360(6) 0.8523(11) 0.0781(5) 0.083(4) Uani 1 1 d .
H36 H 0.6063 0.8846 0.0581 0.099 Uiso 1 1 calc R
C37 C 0.6924(6) 0.8806(8) 0.0840(5) 0.075(4) Uani 1 1 d .
H37 H 0.7014 0.9332 0.0684 0.090 Uiso 1 1 calc R
C38 C 0.7373(4) 0.8330(7) 0.1128(4) 0.057(3) Uani 1 1 d .
H38 H 0.7760 0.8543 0.1172 0.068 Uiso 1 1 calc R
C39 C 0.7249(4) 0.7538(6) 0.1349(4) 0.046(2) Uani 1 1 d .
C40 C 0.8551(6) 0.4367(7) 0.2539(5) 0.089(4) Uani 1 1 d .
H40A H 0.8854 0.3962 0.2663 0.133 Uiso 1 1 calc R
H40B H 0.8434 0.4285 0.2131 0.133 Uiso 1 1 calc R
H40C H 0.8212 0.4288 0.2760 0.133 Uiso 1 1 calc R
C41 C 0.8945(5) 0.5359(6) 0.3228(4) 0.059(3) Uani 1 1 d .
H41A H 0.9259 0.4971 0.3372 0.071 Uiso 1 1 calc R
H41B H 0.8608 0.5283 0.3459 0.071 Uiso 1 1 calc R
C42 C 0.9158(4) 0.6237(6) 0.3269(4) 0.045(2) Uani 1 1 d .
H42A H 0.8831 0.6626 0.3168 0.054 Uiso 1 1 calc R
H42B H 0.9317 0.6359 0.3666 0.054 Uiso 1 1 calc R
C43 C 0.9712(6) 0.4004(6) 0.1628(5) 0.084(4) Uani 1 1 d .
H43A H 0.9844 0.3765 0.2001 0.126 Uiso 1 1 calc R
H43B H 1.0023 0.3952 0.1369 0.126 Uiso 1 1 calc R
H43C H 0.9365 0.3705 0.1467 0.126 Uiso 1 1 calc R

loop_
_atom_site_aniso_label
_atom_site_aniso_U_11
_atom_site_aniso_U_22
_atom_site_aniso_U_33
_atom_site_aniso_U_23
_atom_site_aniso_U_13
_atom_site_aniso_U_12
Th1 0.0434(2) 0.02358(16) 0.03085(17) -0.00312(15) -0.00073(12) -0.00330(17)
N1 0.053(5) 0.035(4) 0.028(4) -0.007(3) 0.002(3) -0.004(4)
N2 0.044(4) 0.032(4) 0.018(3) -0.007(3) -0.003(3) -0.001(3)
N3 0.058(5) 0.035(4) 0.051(5) -0.008(4) 0.001(4) -0.010(4)
O1 0.079(5) 0.051(4) 0.049(4) 0.006(3) 0.007(4) -0.026(4)
O2 0.050(4) 0.031(3) 0.029(3) 0.005(2) 0.003(3) -0.003(3)
O3 0.076(5) 0.022(3) 0.051(4) -0.003(3) -0.008(3) 0.000(3)
C1 0.068(7) 0.041(6) 0.036(5) -0.015(4) -0.003(5) 0.011(5)
C2 0.084(8) 0.068(8) 0.042(6) -0.025(5) 0.013(6) 0.014(6)
C3 0.099(9) 0.061(7) 0.038(6) -0.006(5) 0.023(6) 0.008(6)
C4 0.044(5) 0.041(5) 0.030(5) -0.006(4) 0.000(4) 0.004(4)
C5 0.039(5) 0.032(5) 0.031(4) 0.000(4) -0.008(4) -0.004(4)
C6 0.041(5) 0.020(4) 0.019(4) 0.002(3) 0.003(3) 0.000(3)
C7 0.043(5) 0.022(4) 0.019(4) -0.002(3) -0.003(3) -0.004(3)
C8 0.045(5) 0.033(5) 0.022(4) 0.000(3) -0.002(4) 0.000(4)
C9 0.045(5) 0.022(4) 0.023(4) -0.005(3) -0.004(4) 0.004(4)
C10 0.027(5) 0.052(6) 0.032(5) -0.009(4) -0.001(4) -0.004(4)
C11 0.048(6) 0.054(6) 0.044(5) -0.007(5) 0.003(4) -0.007(5)
C12 0.067(8) 0.070(8) 0.066(8) -0.012(6) -0.001(6) -0.015(6)
C13 0.081(9) 0.062(7) 0.068(8) -0.028(6) -0.011(6) -0.017(6)
C14 0.062(7) 0.050(6) 0.066(7) -0.011(5) -0.010(6) -0.012(5)
C15 0.050(6) 0.055(6) 0.022(4) -0.006(4) -0.003(4) -0.002(5)
C16 0.077(8) 0.053(6) 0.035(5) 0.018(5) 0.009(5) 0.017(6)
C17 0.090(9) 0.061(7) 0.074(8) 0.022(6) 0.007(7) 0.024(7)
C18 0.064(7) 0.062(7) 0.050(7) 0.019(5) -0.022(5) -0.008(6)
C19 0.075(8) 0.074(8) 0.050(6) 0.036(6) 0.007(6) -0.011(7)
C20 0.065(7) 0.051(6) 0.038(5) 0.013(4) 0.008(5) -0.006(5)
C21 0.046(5) 0.035(5) 0.029(4) 0.004(4) -0.007(4) -0.008(4)
C22 0.053(6) 0.037(5) 0.029(5) 0.007(4) -0.005(4) -0.012(4)
C23 0.085(9) 0.046(6) 0.035(5) 0.000(4) -0.009(5) -0.032(6)
C24 0.070(8) 0.080(9) 0.043(6) 0.025(6) -0.017(6) -0.043(7)
C25 0.058(7) 0.085(9) 0.043(6) 0.028(6) -0.009(5) -0.024(6)
C26 0.067(7) 0.054(6) 0.032(5) 0.013(4) 0.002(5) -0.010(5)
C27 0.049(6) 0.036(5) 0.020(4) 0.005(3) -0.005(4) -0.004(4)
C28 0.042(6) 0.080(8) 0.035(5) -0.005(5) 0.001(4) 0.010(5)
C29 0.046(7) 0.110(11) 0.053(7) -0.005(7) 0.008(5) -0.003(7)
C30 0.089(10) 0.138(13) 0.043(7) -0.005(9) 0.018(6) -0.030(10)
C31 0.106(11) 0.104(11) 0.058(8) 0.025(7) 0.026(7) -0.028(8)
C32 0.068(8) 0.090(9) 0.053(7) 0.012(7) 0.008(5) -0.013(7)
C33 0.030(5) 0.059(6) 0.046(6) 0.005(5) 0.000(4) -0.009(4)
C34 0.050(7) 0.091(9) 0.061(7) -0.017(6) -0.011(6) 0.002(6)
C35 0.050(8) 0.132(13) 0.070(9) -0.035(9) -0.014(6) 0.010(8)
C36 0.060(9) 0.136(13) 0.049(7) -0.027(8) -0.015(6) 0.036(9)
C37 0.082(9) 0.097(10) 0.047(6) -0.007(6) 0.011(6) 0.038(8)
C38 0.052(6) 0.079(8) 0.038(5) -0.014(5) 0.001(5) 0.013(6)
C39 0.040(6) 0.067(7) 0.029(5) -0.014(5) -0.001(4) -0.004(5)
C40 0.125(12) 0.062(8) 0.081(9) -0.001(7) 0.021(8) -0.052(8)
C41 0.080(8) 0.057(7) 0.041(6) 0.017(5) 0.007(5) -0.014(6)
C42 0.051(6) 0.055(6) 0.029(5) 0.004(4) 0.008(4) -0.011(5)
C43 0.130(12) 0.042(7) 0.078(8) -0.019(6) 0.000(8) 0.031(7)

loop_
_atom_type_symbol
_atom_type_description
_atom_type_scat_dispersion_real
_atom_type_scat_dispersion_imag
_atom_type_scat_source
C C 0.0033 0.0016 'International Tables Vol C Tables 4.2.6.8 and 6.1.1.4'
H H 0.0000 0.0000 'International Tables Vol C Tables 4.2.6.8 and 6.1.1.4'
N N 0.0061 0.0033 'International Tables Vol C Tables 4.2.6.8 and 6.1.1.4'
O O 0.0106 0.0060 'International Tables Vol C Tables 4.2.6.8 and 6.1.1.4'
Th Th -7.2400 8.8979 'International Tables Vol C Tables 4.2.6.8 and 6.1.1.4'

loop_
_geom_angle_atom_site_label_1
_geom_angle_atom_site_label_2
_geom_angle_atom_site_label_3
_geom_angle
_geom_angle_site_symmetry_1
_geom_angle_site_symmetry_3
O3 Th1 O2 105.9(2) . .
O3 Th1 O2 85.1(2) . 2_755
O2 Th1 O2 63.8(2) . 2_755
O3 Th1 N1 89.5(2) . .
O2 Th1 N1 137.0(2) . .
O2 Th1 N1 78.2(2) 2_755 .
O3 Th1 N3 86.1(2) . .
O2 Th1 N3 127.9(2) . .
O2 Th1 N3 167.2(2) 2_755 .
N1 Th1 N3 92.3(2) . .
O3 Th1 O1 76.0(2) . .
O2 Th1 O1 63.22(19) . .
O2 Th1 O1 115.1(2) 2_755 .
N1 Th1 O1 158.8(2) . .
N3 Th1 O1 71.6(2) . .
O3 Th1 C7 168.0(2) . .
O2 Th1 C7 76.20(18) . .
O2 Th1 C7 85.32(19) 2_755 .
N1 Th1 C7 81.5(2) . .
N3 Th1 C7 102.0(2) . .
O1 Th1 C7 114.8(2) . .
O3 Th1 C6 146.2(2) . .
O2 Th1 C6 102.27(18) . .
O2 Th1 C6 90.81(19) 2_755 .
N1 Th1 C6 56.9(2) . .
N3 Th1 C6 91.2(2) . .
O1 Th1 C6 134.7(2) . .
C7 Th1 C6 26.92(19) . .
O3 Th1 C8 164.2(2) . .
O2 Th1 C8 74.63(19) . .
O2 Th1 C8 108.53(19) 2_755 .
N1 Th1 C8 100.9(2) . .
N3 Th1 C8 81.6(2) . .
O1 Th1 C8 90.7(2) . .
C7 Th1 C8 27.7(2) . .
C6 Th1 C8 44.6(2) . .
O3 Th1 N2 137.3(2) . .
O2 Th1 N2 116.57(17) . .
O2 Th1 N2 117.21(18) 2_755 .
N1 Th1 N2 63.2(2) . .
N3 Th1 N2 64.5(2) . .
O1 Th1 N2 118.4(2) . .
C7 Th1 N2 43.74(18) . .
C6 Th1 N2 26.77(18) . .
C8 Th1 N2 43.34(18) . .
O3 Th1 C9 144.0(2) . .
O2 Th1 C9 99.11(19) . .
O2 Th1 C9 129.66(19) 2_755 .
N1 Th1 C9 89.6(2) . .
N3 Th1 C9 58.0(2) . .
O1 Th1 C9 93.2(2) . .
C7 Th1 C9 44.4(2) . .
C6 Th1 C9 44.4(2) . .
C8 Th1 C9 26.3(2) . .
N2 Th1 C9 26.45(18) . .
O3 Th1 Th1 86.55(16) . 2_755
O2 Th1 Th1 33.85(14) . 2_755
O2 Th1 Th1 32.85(13) 2_755 2_755
N1 Th1 Th1 111.07(16) . 2_755
N3 Th1 Th1 155.41(18) . 2_755
O1 Th1 Th1 83.83(15) . 2_755
C7 Th1 Th1 89.35(14) . 2_755
C6 Th1 Th1 107.64(15) . 2_755
C8 Th1 Th1 100.60(15) . 2_755
N2 Th1 Th1 132.45(12) . 2_755
C9 Th1 Th1 126.91(14) . 2_755
C4 N1 C1 107.1(7) . .
C4 N1 Th1 134.3(5) . .
C1 N1 Th1 118.3(6) . .
C6 N2 C9 110.4(6) . .
C6 N2 C15 124.2(6) . .
C9 N2 C15 125.5(7) . .
C6 N2 Th1 75.6(4) . .
C9 N2 Th1 77.9(4) . .
C15 N2 Th1 115.2(5) . .
C14 N3 C11 105.7(8) . .
C14 N3 Th1 119.5(6) . .
C11 N3 Th1 134.0(6) . .
C40 O1 C41 112.1(8) . .
C40 O1 Th1 126.3(6) . .
C41 O1 Th1 115.6(5) . .
C42 O2 Th1 116.4(5) . .
C42 O2 Th1 124.5(5) . 2_755
Th1 O2 Th1 113.3(2) . 2_755
C43 O3 Th1 174.5(7) . .
N1 C1 C2 110.0(8) . .
C1 C2 C3 107.0(9) . .
C2 C3 C4 106.4(10) . .
N1 C4 C3 109.4(8) . .
N1 C4 C5 119.1(7) . .
C3 C4 C5 131.5(9) . .
C6 C5 C4 105.5(6) . .
C6 C5 C27 111.0(6) . .
C4 C5 C27 112.4(7) . .
C6 C5 C21 108.1(7) . .
C4 C5 C21 115.7(7) . .
C27 C5 C21 104.0(6) . .
C7 C6 N2 106.8(6) . .
C7 C6 C5 131.2(7) . .
N2 C6 C5 121.9(6) . .
C7 C6 Th1 75.7(4) . .
N2 C6 Th1 77.7(4) . .
C5 C6 Th1 116.2(5) . .
C6 C7 C8 107.5(7) . .
C6 C7 Th1 77.3(4) . .
C8 C7 Th1 77.1(4) . .
C9 C8 C7 108.4(7) . .
C9 C8 Th1 78.8(5) . .
C7 C8 Th1 75.2(4) . .
C8 C9 N2 107.0(7) . .
C8 C9 C10 129.6(7) . .
N2 C9 C10 123.3(6) . .
C8 C9 Th1 74.9(5) . .
N2 C9 Th1 75.6(4) . .
C10 C9 Th1 112.5(5) . .
C9 C10 C11 106.9(7) . .
C9 C10 C39 111.4(7) . .
C11 C10 C39 111.2(7) . .
C9 C10 C33 107.7(6) . .
C11 C10 C33 113.0(8) . .
C39 C10 C33 106.7(7) . .
C12 C11 N3 109.5(9) . .
C12 C11 C10 132.9(10) . .
N3 C11 C10 117.5(8) . .
C11 C12 C13 107.7(11) . .
C14 C13 C12 107.7(9) . .
C13 C14 N3 109.3(10) . .
C21 C16 C17 122.5(9) . .
C18 C17 C16 119.9(11) . .
C19 C18 C17 119.4(10) . .
C18 C19 C20 122.6(10) . .
C19 C20 C21 119.4(10) . .
C16 C21 C20 116.2(8) . .
C16 C21 C5 121.0(7) . .
C20 C21 C5 122.7(8) . .
C23 C22 C27 122.2(10) . .
C22 C23 C24 121.3(10) . .
C23 C24 C25 118.7(10) . .
C24 C25 C26 121.0(11) . .
C27 C26 C25 120.8(10) . .
C26 C27 C22 116.2(8) . .
C26 C27 C5 121.6(8) . .
C22 C27 C5 122.2(8) . .
C33 C28 C29 122.6(11) . .
C30 C29 C28 117.1(12) . .
C31 C30 C29 121.1(11) . .
C30 C31 C32 120.6(12) . .
C33 C32 C31 120.0(12) . .
C28 C33 C32 118.6(9) . .
C28 C33 C10 121.2(9) . .
C32 C33 C10 120.1(9) . .
C39 C34 C35 121.2(13) . .
C36 C35 C34 120.7(13) . .
C35 C36 C37 119.5(13) . .
C36 C37 C38 121.1(13) . .
C37 C38 C39 120.1(11) . .
C34 C39 C38 117.2(10) . .
C34 C39 C10 119.3(9) . .
C38 C39 C10 123.4(8) . .
O1 C41 C42 107.2(7) . .
O2 C42 C41 108.6(8) . .

loop_
_geom_bond_atom_site_label_1
_geom_bond_atom_site_label_2
_geom_bond_distance
_geom_bond_site_symmetry_2
Th1 O3 2.103(6) .
Th1 O2 2.400(5) .
Th1 O2 2.465(6) 2_755
Th1 N1 2.502(7) .
Th1 N3 2.511(8) .
Th1 O1 2.683(6) .
Th1 C7 2.961(7) .
Th1 C6 2.981(7) .
Th1 C8 2.985(8) .
Th1 N2 3.006(6) .
Th1 C9 3.034(8) .
Th1 Th1 4.064(2) 2_755
N1 C4 1.369(11) .
N1 C1 1.375(10) .
N2 C6 1.386(9) .
N2 C9 1.382(10) .
N2 C15 1.511(9) .
N3 C14 1.400(12) .
N3 C11 1.395(12) .
O1 C40 1.417(12) .
O1 C41 1.439(11) .
O2 C42 1.452(10) .
O2 Th1 2.465(6) 2_755
O3 C43 1.424(10) .
C1 C2 1.387(14) .
C2 C3 1.402(14) .
C3 C4 1.410(12) .
C4 C5 1.529(11) .
C5 C6 1.509(11) .
C5 C27 1.568(11) .
C5 C21 1.578(11) .
C6 C7 1.383(10) .
C7 C8 1.424(11) .
C8 C9 1.371(10) .
C9 C10 1.526(11) .
C10 C11 1.529(12) .
C10 C39 1.549(12) .
C10 C33 1.553(12) .
C11 C12 1.360(13) .
C12 C13 1.399(15) .
C13 C14 1.363(14) .
C16 C21 1.367(13) .
C16 C17 1.398(13) .
C17 C18 1.349(15) .
C18 C19 1.318(15) .
C19 C20 1.405(13) .
C20 C21 1.399(12) .
C22 C23 1.360(12) .
C22 C27 1.398(12) .
C23 C24 1.364(15) .
C24 C25 1.373(16) .
C25 C26 1.389(13) .
C26 C27 1.400(13) .
C28 C33 1.367(13) .
C28 C29 1.414(14) .
C29 C30 1.398(18) .
C30 C31 1.356(18) .
C31 C32 1.406(16) .
C32 C33 1.388(14) .
C34 C39 1.396(13) .
C34 C35 1.379(16) .
C35 C36 1.365(18) .
C36 C37 1.357(17) .
C37 C38 1.398(14) .
C38 C39 1.397(14) .
C41 C42 1.478(12) .

loop_
_geom_torsion_atom_site_label_1
_geom_torsion_atom_site_label_2
_geom_torsion_atom_site_label_3
_geom_torsion_atom_site_label_4
_geom_torsion
_geom_torsion_site_symmetry_1
_geom_torsion_site_symmetry_4
O3 Th1 N1 C4 -167.8(8) . .
O2 Th1 N1 C4 -54.8(9) . .
O2 Th1 N1 C4 -82.7(8) 2_755 .
N3 Th1 N1 C4 106.1(8) . .
O1 Th1 N1 C4 146.0(7) . .
C7 Th1 N1 C4 4.3(8) . .
C6 Th1 N1 C4 16.1(7) . .
C8 Th1 N1 C4 24.2(8) . .
N2 Th1 N1 C4 46.3(7) . .
C9 Th1 N1 C4 48.1(8) . .
Th1 Th1 N1 C4 -81.7(8) 2_755 .
O3 Th1 N1 C1 5.4(6) . .
O2 Th1 N1 C1 118.4(6) . .
O2 Th1 N1 C1 90.6(6) 2_755 .
N3 Th1 N1 C1 -80.7(6) . .
O1 Th1 N1 C1 -40.8(10) . .
C7 Th1 N1 C1 177.5(6) . .
C6 Th1 N1 C1 -170.6(7) . .
C8 Th1 N1 C1 -162.5(6) . .
N2 Th1 N1 C1 -140.5(7) . .
C9 Th1 N1 C1 -138.6(6) . .
Th1 Th1 N1 C1 91.5(6) 2_755 .
O3 Th1 N2 C6 -124.9(4) . .
O2 Th1 N2 C6 62.4(4) . .
O2 Th1 N2 C6 -10.3(4) 2_755 .
N1 Th1 N2 C6 -69.2(4) . .
N3 Th1 N2 C6 -176.1(4) . .
O1 Th1 N2 C6 134.8(4) . .
C7 Th1 N2 C6 37.6(4) . .
C8 Th1 N2 C6 78.3(4) . .
C9 Th1 N2 C6 115.0(6) . .
Th1 Th1 N2 C6 25.6(4) 2_755 .
O3 Th1 N2 C9 120.1(5) . .
O2 Th1 N2 C9 -52.6(5) . .
O2 Th1 N2 C9 -125.3(4) 2_755 .
N1 Th1 N2 C9 175.9(5) . .
N3 Th1 N2 C9 68.9(4) . .
O1 Th1 N2 C9 19.8(5) . .
C7 Th1 N2 C9 -77.3(4) . .
C6 Th1 N2 C9 -115.0(6) . .
C8 Th1 N2 C9 -36.7(4) . .
Th1 Th1 N2 C9 -89.4(4) 2_755 .
O3 Th1 N2 C15 -3.6(7) . .
O2 Th1 N2 C15 -176.3(5) . .
O2 Th1 N2 C15 111.0(5) 2_755 .
N1 Th1 N2 C15 52.2(5) . .
N3 Th1 N2 C15 -54.8(5) . .
O1 Th1 N2 C15 -103.9(5) . .
C7 Th1 N2 C15 159.0(6) . .
C6 Th1 N2 C15 121.3(7) . .
C8 Th1 N2 C15 -160.4(6) . .
C9 Th1 N2 C15 -123.7(7) . .
Th1 Th1 N2 C15 146.9(5) 2_755 .
O3 Th1 N3 C14 -17.0(7) . .
O2 Th1 N3 C14 -124.2(7) . .
O2 Th1 N3 C14 30.2(14) 2_755 .
N1 Th1 N3 C14 72.3(7) . .
O1 Th1 N3 C14 -93.5(7) . .
C7 Th1 N3 C14 154.1(7) . .
C6 Th1 N3 C14 129.2(7) . .
C8 Th1 N3 C14 172.9(7) . .
N2 Th1 N3 C14 131.0(7) . .
C9 Th1 N3 C14 160.3(8) . .
Th1 Th1 N3 C14 -90.0(8) 2_755 .
O3 Th1 N3 C11 174.5(8) . .
O2 Th1 N3 C11 67.3(9) . .
O2 Th1 N3 C11 -138.3(9) 2_755 .
N1 Th1 N3 C11 -96.2(8) . .
O1 Th1 N3 C11 98.0(8) . .
C7 Th1 N3 C11 -14.4(9) . .
C6 Th1 N3 C11 -39.3(8) . .
C8 Th1 N3 C11 4.4(8) . .
N2 Th1 N3 C11 -37.5(8) . .
C9 Th1 N3 C11 -8.2(8) . .
Th1 Th1 N3 C11 101.5(8) 2_755 .
O3 Th1 O1 C40 -32.8(9) . .
O2 Th1 O1 C40 -149.0(10) . .
O2 Th1 O1 C40 -110.5(9) 2_755 .
N1 Th1 O1 C40 15.3(13) . .
N3 Th1 O1 C40 57.8(9) . .
C7 Th1 O1 C40 152.8(9) . .
C6 Th1 O1 C40 130.5(9) . .
C8 Th1 O1 C40 138.6(9) . .
N2 Th1 O1 C40 103.7(9) . .
C9 Th1 O1 C40 112.4(9) . .
Th1 Th1 O1 C40 -120.8(9) 2_755 .
O3 Th1 O1 C41 117.6(7) . .
O2 Th1 O1 C41 1.4(6) . .
O2 Th1 O1 C41 39.9(7) 2_755 .
N1 Th1 O1 C41 165.7(7) . .
N3 Th1 O1 C41 -151.8(7) . .
C7 Th1 O1 C41 -56.8(7) . .
C6 Th1 O1 C41 -79.1(7) . .
C8 Th1 O1 C41 -70.9(7) . .
N2 Th1 O1 C41 -105.8(7) . .
C9 Th1 O1 C41 -97.2(7) . .
Th1 Th1 O1 C41 29.6(6) 2_755 .
O3 Th1 O2 C42 -96.8(5) . .
O2 Th1 O2 C42 -173.0(5) 2_755 .
N1 Th1 O2 C42 156.3(5) . .
N3 Th1 O2 C42 0.8(6) . .
O1 Th1 O2 C42 -32.0(5) . .
C7 Th1 O2 C42 95.4(5) . .
C6 Th1 O2 C42 102.2(5) . .
C8 Th1 O2 C42 66.8(5) . .
N2 Th1 O2 C42 78.1(5) . .
C9 Th1 O2 C42 57.1(5) . .
Th1 Th1 O2 C42 -154.4(6) 2_755 .
O3 Th1 O2 Th1 57.6(3) . 2_755
O2 Th1 O2 Th1 -18.6(3) 2_755 2_755
N1 Th1 O2 Th1 -49.3(4) . 2_755
N3 Th1 O2 Th1 155.2(3) . 2_755
O1 Th1 O2 Th1 122.4(3) . 2_755
C7 Th1 O2 Th1 -110.2(2) . 2_755
C6 Th1 O2 Th1 -103.4(2) . 2_755
C8 Th1 O2 Th1 -138.8(3) . 2_755
N2 Th1 O2 Th1 -127.5(2) . 2_755
C9 Th1 O2 Th1 -148.5(2) . 2_755
O2 Th1 O3 C43 49(8) . .
O2 Th1 O3 C43 110(8) 2_755 .
N1 Th1 O3 C43 -172(8) . .
N3 Th1 O3 C43 -80(8) . .
O1 Th1 O3 C43 -8(7) . .
C7 Th1 O3 C43 147(7) . .
C6 Th1 O3 C43 -166(7) . .
C8 Th1 O3 C43 -41(8) . .
N2 Th1 O3 C43 -125(7) . .
C9 Th1 O3 C43 -84(8) . .
Th1 Th1 O3 C43 77(8) 2_755 .
C4 N1 C1 C2 2.6(10) . .
Th1 N1 C1 C2 -172.4(7) . .
N1 C1 C2 C3 -3.0(12) . .
C1 C2 C3 C4 2.2(13) . .
C1 N1 C4 C3 -1.1(10) . .
Th1 N1 C4 C3 172.6(7) . .
C1 N1 C4 C5 -179.3(7) . .
Th1 N1 C4 C5 -5.5(12) . .
C2 C3 C4 N1 -0.7(12) . .
C2 C3 C4 C5 177.2(9) . .
N1 C4 C5 C6 -18.8(10) . .
C3 C4 C5 C6 163.5(10) . .
N1 C4 C5 C27 102.4(9) . .
C3 C4 C5 C27 -75.4(12) . .
N1 C4 C5 C21 -138.3(8) . .
C3 C4 C5 C21 44.0(13) . .
C9 N2 C6 C7 0.2(8) . .
C15 N2 C6 C7 178.3(7) . .
Th1 N2 C6 C7 -70.8(5) . .
C9 N2 C6 C5 -175.8(7) . .
C15 N2 C6 C5 2.4(11) . .
Th1 N2 C6 C5 113.3(7) . .
C9 N2 C6 Th1 71.0(5) . .
C15 N2 C6 Th1 -110.9(7) . .
C4 C5 C6 C7 123.3(9) . .
C27 C5 C6 C7 1.3(11) . .
C21 C5 C6 C7 -112.3(9) . .
C4 C5 C6 N2 -61.8(9) . .
C27 C5 C6 N2 176.1(7) . .
C21 C5 C6 N2 62.6(9) . .
C4 C5 C6 Th1 29.6(7) . .
C27 C5 C6 Th1 -92.4(6) . .
C21 C5 C6 Th1 154.0(5) . .
O3 Th1 C6 C7 -160.5(5) . .
O2 Th1 C6 C7 -14.7(5) . .
O2 Th1 C6 C7 -78.0(5) 2_755 .
N1 Th1 C6 C7 -153.4(6) . .
N3 Th1 C6 C7 114.7(5) . .
O1 Th1 C6 C7 49.7(6) . .
C8 Th1 C6 C7 38.0(4) . .
N2 Th1 C6 C7 111.1(6) . .
C9 Th1 C6 C7 75.9(5) . .
Th1 Th1 C6 C7 -49.3(5) 2_755 .
O3 Th1 C6 N2 88.4(5) . .
O2 Th1 C6 N2 -125.8(4) . .
O2 Th1 C6 N2 170.9(4) 2_755 .
N1 Th1 C6 N2 95.5(4) . .
N3 Th1 C6 N2 3.5(4) . .
O1 Th1 C6 N2 -61.5(5) . .
C7 Th1 C6 N2 -111.1(6) . .
C8 Th1 C6 N2 -73.1(4) . .
C9 Th1 C6 N2 -35.3(4) . .
Th1 Th1 C6 N2 -160.4(3) 2_755 .
O3 Th1 C6 C5 -31.2(7) . .
O2 Th1 C6 C5 114.6(5) . .
O2 Th1 C6 C5 51.2(5) 2_755 .
N1 Th1 C6 C5 -24.1(5) . .
N3 Th1 C6 C5 -116.1(5) . .
O1 Th1 C6 C5 178.9(4) . .
C7 Th1 C6 C5 129.2(8) . .
C8 Th1 C6 C5 167.2(7) . .
N2 Th1 C6 C5 -119.6(7) . .
C9 Th1 C6 C5 -154.9(6) . .
Th1 Th1 C6 C5 79.9(5) 2_755 .
N2 C6 C7 C8 0.2(8) . .
C5 C6 C7 C8 175.7(8) . .
Th1 C6 C7 C8 -71.9(5) . .
N2 C6 C7 Th1 72.1(5) . .
C5 C6 C7 Th1 -112.5(8) . .
O3 Th1 C7 C6 63.8(12) . .
O2 Th1 C7 C6 165.3(5) . .
O2 Th1 C7 C6 101.1(5) 2_755 .
N1 Th1 C7 C6 22.3(5) . .
N3 Th1 C7 C6 -68.2(5) . .
O1 Th1 C7 C6 -143.4(5) . .
C8 Th1 C7 C6 -111.6(7) . .
N2 Th1 C7 C6 -37.4(4) . .
C9 Th1 C7 C6 -75.8(5) . .
Th1 Th1 C7 C6 133.7(5) 2_755 .
O3 Th1 C7 C8 175.4(9) . .
O2 Th1 C7 C8 -83.1(4) . .
O2 Th1 C7 C8 -147.3(4) 2_755 .
N1 Th1 C7 C8 133.9(4) . .
N3 Th1 C7 C8 43.3(5) . .
O1 Th1 C7 C8 -31.8(5) . .
C6 Th1 C7 C8 111.6(7) . .
N2 Th1 C7 C8 74.2(5) . .
C9 Th1 C7 C8 35.8(4) . .
Th1 Th1 C7 C8 -114.7(4) 2_755 .
C6 C7 C8 C9 -0.6(9) . .
Th1 C7 C8 C9 -72.6(6) . .
C6 C7 C8 Th1 72.0(5) . .
O3 Th1 C8 C9 -63.9(10) . .
O2 Th1 C8 C9 -157.9(5) . .
O2 Th1 C8 C9 147.2(5) 2_755 .
N1 Th1 C8 C9 66.1(5) . .
N3 Th1 C8 C9 -24.6(5) . .
O1 Th1 C8 C9 -95.9(5) . .
C7 Th1 C8 C9 112.6(7) . .
C6 Th1 C8 C9 75.8(5) . .
N2 Th1 C8 C9 36.9(4) . .
Th1 Th1 C8 C9 -179.8(5) 2_755 .
O3 Th1 C8 C7 -176.5(7) . .
O2 Th1 C8 C7 89.5(4) . .
O2 Th1 C8 C7 34.6(5) 2_755 .
N1 Th1 C8 C7 -46.5(4) . .
N3 Th1 C8 C7 -137.2(5) . .
O1 Th1 C8 C7 151.4(4) . .
C6 Th1 C8 C7 -36.8(4) . .
N2 Th1 C8 C7 -75.7(5) . .
C9 Th1 C8 C7 -112.6(7) . .
Th1 Th1 C8 C7 67.6(4) 2_755 .
C7 C8 C9 N2 0.7(9) . .
Th1 C8 C9 N2 -69.4(5) . .
C7 C8 C9 C10 177.0(8) . .
Th1 C8 C9 C10 106.9(8) . .
C7 C8 C9 Th1 70.1(5) . .
C6 N2 C9 C8 -0.5(9) . .
C15 N2 C9 C8 -178.6(7) . .
Th1 N2 C9 C8 68.9(6) . .
C6 N2 C9 C10 -177.1(7) . .
C15 N2 C9 C10 4.8(12) . .
Th1 N2 C9 C10 -107.7(7) . .
C6 N2 C9 Th1 -69.4(5) . .
C15 N2 C9 Th1 112.5(7) . .
O3 Th1 C9 C8 155.4(5) . .
O2 Th1 C9 C8 21.6(5) . .
O2 Th1 C9 C8 -41.8(6) 2_755 .
N1 Th1 C9 C8 -116.1(5) . .
N3 Th1 C9 C8 150.9(6) . .
O1 Th1 C9 C8 85.0(5) . .
C7 Th1 C9 C8 -37.8(5) . .
C6 Th1 C9 C8 -76.7(5) . .
N2 Th1 C9 C8 -112.4(7) . .
Th1 Th1 C9 C8 0.3(6) 2_755 .
O3 Th1 C9 N2 -92.2(5) . .
O2 Th1 C9 N2 134.0(4) . .
O2 Th1 C9 N2 70.6(5) 2_755 .
N1 Th1 C9 N2 -3.7(4) . .
N3 Th1 C9 N2 -96.7(4) . .
O1 Th1 C9 N2 -162.6(4) . .
C7 Th1 C9 N2 74.6(4) . .
C6 Th1 C9 N2 35.7(4) . .
C8 Th1 C9 N2 112.4(7) . .
Th1 Th1 C9 N2 112.7(4) 2_755 .
O3 Th1 C9 C10 28.3(7) . .
O2 Th1 C9 C10 -105.5(5) . .
O2 Th1 C9 C10 -168.9(4) 2_755 .
N1 Th1 C9 C10 116.8(5) . .
N3 Th1 C9 C10 23.8(5) . .
O1 Th1 C9 C10 -42.1(5) . .
C7 Th1 C9 C10 -164.9(6) . .
C6 Th1 C9 C10 156.2(6) . .
C8 Th1 C9 C10 -127.1(8) . .
N2 Th1 C9 C10 120.5(7) . .
Th1 Th1 C9 C10 -126.8(4) 2_755 .
C8 C9 C10 C11 -124.1(9) . .
N2 C9 C10 C11 51.7(10) . .
Th1 C9 C10 C11 -35.5(7) . .
C8 C9 C10 C39 114.3(9) . .
N2 C9 C10 C39 -70.0(9) . .
Th1 C9 C10 C39 -157.2(5) . .
C8 C9 C10 C33 -2.4(12) . .
N2 C9 C10 C33 173.3(7) . .
Th1 C9 C10 C33 86.1(7) . .
C14 N3 C11 C12 -0.8(11) . .
Th1 N3 C11 C12 168.8(7) . .
C14 N3 C11 C10 -179.2(8) . .
Th1 N3 C11 C10 -9.6(13) . .
C9 C10 C11 C12 -146.5(11) . .
C39 C10 C11 C12 -24.7(15) . .
C33 C10 C11 C12 95.2(13) . .
C9 C10 C11 N3 31.5(10) . .
C39 C10 C11 N3 153.3(8) . .
C33 C10 C11 N3 -86.8(9) . .
N3 C11 C12 C13 0.0(13) . .
C10 C11 C12 C13 178.1(10) . .
C11 C12 C13 C14 0.8(14) . .
C12 C13 C14 N3 -1.3(13) . .
C11 N3 C14 C13 1.3(12) . .
Th1 N3 C14 C13 -170.1(7) . .
C21 C16 C17 C18 -1.6(18) . .
C16 C17 C18 C19 0.0(18) . .
C17 C18 C19 C20 0.6(18) . .
C18 C19 C20 C21 0.2(17) . .
C17 C16 C21 C20 2.3(15) . .
C17 C16 C21 C5 178.5(9) . .
C19 C20 C21 C16 -1.6(14) . .
C19 C20 C21 C5 -177.7(8) . .
C6 C5 C21 C16 23.7(11) . .
C4 C5 C21 C16 141.8(9) . .
C27 C5 C21 C16 -94.4(10) . .
C6 C5 C21 C20 -160.4(8) . .
C4 C5 C21 C20 -42.3(11) . .
C27 C5 C21 C20 81.5(9) . .
C27 C22 C23 C24 1.2(14) . .
C22 C23 C24 C25 -0.8(14) . .
C23 C24 C25 C26 -0.1(14) . .
C24 C25 C26 C27 0.6(14) . .
C25 C26 C27 C22 -0.3(12) . .
C25 C26 C27 C5 175.7(7) . .
C23 C22 C27 C26 -0.6(12) . .
C23 C22 C27 C5 -176.6(7) . .
C6 C5 C27 C26 127.2(8) . .
C4 C5 C27 C26 9.3(10) . .
C21 C5 C27 C26 -116.7(8) . .
C6 C5 C27 C22 -57.0(9) . .
C4 C5 C27 C22 -174.9(7) . .
C21 C5 C27 C22 59.1(9) . .
C33 C28 C29 C30 -1.3(16) . .
C28 C29 C30 C31 0.0(18) . .
C29 C30 C31 C32 1(2) . .
C30 C31 C32 C33 -1.6(19) . .
C29 C28 C33 C32 1.2(15) . .
C29 C28 C33 C10 179.0(8) . .
C31 C32 C33 C28 0.3(16) . .
C31 C32 C33 C10 -177.6(10) . .
C9 C10 C33 C28 66.1(10) . .
C11 C10 C33 C28 -176.1(8) . .
C39 C10 C33 C28 -53.6(11) . .
C9 C10 C33 C32 -116.1(9) . .
C11 C10 C33 C32 1.7(12) . .
C39 C10 C33 C32 124.2(9) . .
C39 C34 C35 C36 -2.3(18) . .
C34 C35 C36 C37 -0.6(19) . .
C35 C36 C37 C38 1.0(17) . .
C36 C37 C38 C39 1.6(15) . .
C35 C34 C39 C38 4.7(15) . .
C35 C34 C39 C10 -178.5(9) . .
C37 C38 C39 C34 -4.3(13) . .
C37 C38 C39 C10 179.0(8) . .
C9 C10 C39 C34 -175.6(8) . .
C11 C10 C39 C34 65.3(10) . .
C33 C10 C39 C34 -58.3(10) . .
C9 C10 C39 C38 1.0(11) . .
C11 C10 C39 C38 -118.1(9) . .
C33 C10 C39 C38 118.3(9) . .
C40 O1 C41 C42 -178.8(9) . .
Th1 O1 C41 C42 26.7(10) . .
Th1 O2 C42 C41 61.0(8) . .
Th1 O2 C42 C41 -90.2(7) 2_755 .
O1 C41 C42 O2 -53.9(10) . .
